data_2016457
loop_
_publ_author_name
'Sugiono, Erli'
'Bolte, Michael'

_publ_section_title
;
 Two polymorphs of
 4-propyl-3,4-dihydro-2<i>H</i>-naphtho[1,2-<i>b</i>]pyran-5,6-dione
;
_journal_coeditor_code SK3197
_journal_issue 2
_journal_name_full 'Acta Crystallographica Section C'
_journal_page_first o84
_journal_page_last o86
_journal_paper_doi 10.1107/S0108270108001170
_journal_volume 64
_journal_year 2008
_chemical_formula_iupac 'C16 H16 O3'
_chemical_formula_moiety 'C16 H16 O3'
_chemical_formula_sum 'C16 H16 O3'
_chemical_formula_weight 256.29
_chemical_name_systematic
;
4-propyl-3,4-dihydro-2H-naphtho[1,2-b]pyran-5,6-dione
;
_space_group_IT_number 4
_symmetry_cell_setting monoclinic
_symmetry_space_group_name_Hall 'P 2yb'
_symmetry_space_group_name_H-M 'P 1 21 1'
_atom_sites_solution_hydrogens geom
_atom_sites_solution_primary direct
_atom_sites_solution_secondary difmap
_audit_creation_method SHELXL-97
_cell_angle_alpha 90.00
_cell_angle_beta 95.084(9)
_cell_angle_gamma 90.00
_cell_formula_units_Z 2
_cell_length_a 6.3201(7)
_cell_length_b 5.2972(8)
_cell_length_c 19.429(2)
_cell_measurement_reflns_used 3913
_cell_measurement_temperature 173(2)
_cell_measurement_theta_max 25.5
_cell_measurement_theta_min 2.2
_cell_volume 647.90(14)
_computing_cell_refinement 'X-Area (Stoe & Cie, 2001)'
_computing_data_collection 'X-Area (Stoe & Cie, 2001)'
_computing_data_reduction 'X-Area (Stoe & Cie, 2001)'
_computing_molecular_graphics 'XP in SHELXTL-Plus (Sheldrick, 1991)'
_computing_publication_material 'SHELXL97 (Sheldrick, 2008) and PLATON (Spek, 2003)'
_computing_structure_refinement 'SHELXL97 (Sheldrick, 2008)'
_computing_structure_solution 'SHELXS97 (Sheldrick, 2008)'
_diffrn_ambient_temperature 173(2)
_diffrn_measured_fraction_theta_full 0.999
_diffrn_measured_fraction_theta_max 0.994
_diffrn_measurement_device_type 'Stoe IPDSII two-circle diffractometer'
_diffrn_measurement_method \w
_diffrn_radiation_monochromator graphite
_diffrn_radiation_source 'fine-focus sealed tube'
_diffrn_radiation_type MoK\a
_diffrn_radiation_wavelength 0.71073
_diffrn_reflns_av_R_equivalents 0.0994
_diffrn_reflns_av_sigmaI/netI 0.0639
_diffrn_reflns_limit_h_max 7
_diffrn_reflns_limit_h_min -7
_diffrn_reflns_limit_k_max 6
_diffrn_reflns_limit_k_min -6
_diffrn_reflns_limit_l_max 23
_diffrn_reflns_limit_l_min -23
_diffrn_reflns_number 6418
_diffrn_reflns_theta_full 25.00
_diffrn_reflns_theta_max 25.45
_diffrn_reflns_theta_min 2.10
_diffrn_standards_number 0
_exptl_absorpt_coefficient_mu 0.090
_exptl_absorpt_correction_type none
_exptl_crystal_colour orange
_exptl_crystal_density_diffrn 1.314
_exptl_crystal_density_method 'not measured'
_exptl_crystal_description needle
_exptl_crystal_F_000 272
_exptl_crystal_size_max 0.22
_exptl_crystal_size_mid 0.04
_exptl_crystal_size_min 0.04
_refine_diff_density_max 0.155
_refine_diff_density_min -0.181
_refine_ls_extinction_coef 0.088(9)
_refine_ls_extinction_expression Fc^*^=kFc[1+0.001xFc^2^\l^3^/sin(2\q)]^-1/4^
_refine_ls_extinction_method SHELXL97
_refine_ls_goodness_of_fit_ref 0.971
_refine_ls_hydrogen_treatment constr
_refine_ls_matrix_type full
_refine_ls_number_parameters 173
_refine_ls_number_reflns 1331
_refine_ls_number_restraints 1
_refine_ls_restrained_S_all 0.971
_refine_ls_R_factor_all 0.0595
_refine_ls_R_factor_gt 0.0405
_refine_ls_shift/su_max 0.000
_refine_ls_shift/su_mean 0.000
_refine_ls_structure_factor_coef Fsqd
_refine_ls_weighting_details 'calc w=1/[\s^2^(Fo^2^)+(0.0396P)^2^] where P=(Fo^2^+2Fc^2^)/3'
_refine_ls_weighting_scheme calc
_refine_ls_wR_factor_gt 0.0818
_refine_ls_wR_factor_ref 0.0871
_reflns_number_gt 1021
_reflns_number_total 1331
_reflns_threshold_expression I>2\s(I)
_cod_data_source_file sk3197.cif
_cod_data_source_block Im
_cod_depositor_comments
;
The following automatic conversions were performed:
'_symmetry_cell_setting' value 'Monoclinic' changed to 'monoclinic'
according to '/home/saulius/struct/CIF-dictionaries/cif_core.dic'
dictionary named 'cif_core.dic' version 2.4.1 from 2010-06-29.

Automatic conversion script
Id: cif_fix_enum 1527 2010-12-29 10:47:43Z saulius 

The following automatic conversions were performed:

'_symmetry_cell_setting' value 'Monoclinic' changed to 'monoclinic'
according to /home/saulius/struct/CIF-dictionaries/cif_core.dic
dictionary named 'cif_core.dic' version 2.4.1 from 2010-06-29.

Automatic conversion script
Id: cif_fix_values 1715 2011-07-08 13:25:40Z adriana 
;
_cod_original_sg_symbol_H-M 'P 21'
_cod_database_code 2016457
_cod_database_fobs_code 2016457

loop_
_symmetry_equiv_pos_as_xyz
'x, y, z'
'-x, y+1/2, -z'

loop_
_atom_site_type_symbol
_atom_site_label
_atom_site_fract_x
_atom_site_fract_y
_atom_site_fract_z
_atom_site_U_iso_or_equiv
_atom_site_adp_type
_atom_site_calc_flag
_atom_site_refinement_flags
_atom_site_occupancy
O O1 -0.0416(4) 0.6319(5) 0.10963(12) 0.0454(7) Uani d . 1
O O2 0.0959(3) 0.9388(4) 0.21703(12) 0.0374(6) Uani d . 1
O O3 0.7157(3) 0.4375(4) 0.25398(11) 0.0333(6) Uani d . 1
C C1 0.1312(5) 0.5916(6) 0.14041(16) 0.0311(7) Uani d . 1
C C2 0.2065(5) 0.7573(6) 0.20319(16) 0.0304(7) Uani d . 1
C C3 0.4053(5) 0.6977(6) 0.24317(15) 0.0283(7) Uani d . 1
C C4 0.5268(5) 0.5070(6) 0.22130(15) 0.0279(7) Uani d . 1
C C5 0.4705(5) 0.3487(6) 0.15938(15) 0.0287(7) Uani d . 1
C C6 0.2748(5) 0.3874(6) 0.12012(15) 0.0300(7) Uani d . 1
C C7 0.2169(5) 0.2357(6) 0.06332(16) 0.0339(8) Uani d . 1
H H7 0.0846 0.2620 0.0371 0.041 Uiso calc R 1
C C8 0.3508(5) 0.0469(7) 0.04473(16) 0.0365(8) Uani d . 1
H H8 0.3113 -0.0556 0.0056 0.044 Uiso calc R 1
C C9 0.5430(5) 0.0069(6) 0.08325(16) 0.0351(8) Uani d . 1
H H9 0.6336 -0.1251 0.0706 0.042 Uiso calc R 1
C C10 0.6052(5) 0.1574(6) 0.14025(16) 0.0328(8) Uani d . 1
H H10 0.7383 0.1300 0.1659 0.039 Uiso calc R 1
C C11 0.7659(5) 0.5476(7) 0.32131(16) 0.0349(7) Uani d . 1
H H11A 0.9189 0.5233 0.3355 0.042 Uiso calc R 1
H H11B 0.6842 0.4600 0.3553 0.042 Uiso calc R 1
C C12 0.7147(5) 0.8257(6) 0.32159(17) 0.0332(7) Uani d . 1
H H12A 0.7967 0.9142 0.2878 0.040 Uiso calc R 1
H H12B 0.7564 0.8968 0.3679 0.040 Uiso calc R 1
C C13 0.4775(5) 0.8680(6) 0.30309(15) 0.0302(7) Uani d . 1
H H13 0.4593 1.0460 0.2865 0.036 Uiso calc R 1
C C14 0.3442(5) 0.8371(7) 0.36480(16) 0.0331(8) Uani d . 1
H H14A 0.1937 0.8125 0.3473 0.040 Uiso calc R 1
H H14B 0.3915 0.6832 0.3907 0.040 Uiso calc R 1
C C15 0.3591(6) 1.0598(8) 0.4138(2) 0.0500(10) Uani d . 1
H H15A 0.3187 1.2147 0.3873 0.060 Uiso calc R 1
H H15B 0.5087 1.0792 0.4329 0.060 Uiso calc R 1
C C16 0.2199(6) 1.0378(10) 0.47349(19) 0.0561(11) Uani d . 1
H H16A 0.2389 1.1878 0.5029 0.084 Uiso calc R 1
H H16B 0.2605 0.8869 0.5007 0.084 Uiso calc R 1
H H16C 0.0707 1.0244 0.4553 0.084 Uiso calc R 1

loop_
_atom_site_aniso_label
_atom_site_aniso_U_11
_atom_site_aniso_U_22
_atom_site_aniso_U_33
_atom_site_aniso_U_12
_atom_site_aniso_U_13
_atom_site_aniso_U_23
O1 0.0328(13) 0.0524(17) 0.0488(14) 0.0098(12) -0.0087(11) -0.0051(12)
O2 0.0316(12) 0.0377(13) 0.0432(14) 0.0085(12) 0.0050(10) -0.0027(12)
O3 0.0296(12) 0.0356(13) 0.0331(12) 0.0034(11) -0.0066(9) -0.0002(10)
C1 0.0270(17) 0.0336(18) 0.0326(17) -0.0011(14) 0.0028(14) 0.0033(15)
C2 0.0291(17) 0.0310(18) 0.0317(17) 0.0007(15) 0.0068(14) 0.0014(14)
C3 0.0257(16) 0.0305(18) 0.0288(17) -0.0009(14) 0.0028(13) 0.0042(14)
C4 0.0226(15) 0.0303(18) 0.0304(16) -0.0021(14) 0.0010(13) 0.0055(14)
C5 0.0295(16) 0.0288(16) 0.0281(15) 0.0006(14) 0.0030(13) 0.0067(15)
C6 0.0301(17) 0.0296(18) 0.0300(17) 0.0010(13) 0.0008(13) 0.0044(14)
C7 0.0314(18) 0.037(2) 0.0322(19) -0.0024(15) -0.0026(14) 0.0018(15)
C8 0.044(2) 0.0370(18) 0.0280(18) -0.0014(18) 0.0024(14) -0.0015(16)
C9 0.0420(19) 0.0300(19) 0.0336(18) 0.0048(14) 0.0051(14) 0.0031(14)
C10 0.0330(18) 0.0331(18) 0.0326(17) 0.0035(15) 0.0044(14) 0.0063(16)
C11 0.0315(17) 0.0382(18) 0.0335(17) 0.0003(15) -0.0056(13) 0.0006(16)
C12 0.0288(17) 0.0347(18) 0.0362(18) -0.0054(14) 0.0033(13) -0.0032(15)
C13 0.0310(18) 0.0279(17) 0.0318(17) -0.0021(13) 0.0039(13) 0.0010(15)
C14 0.0329(17) 0.0338(18) 0.0325(18) -0.0059(15) 0.0021(13) -0.0003(15)
C15 0.053(2) 0.048(2) 0.051(2) -0.008(2) 0.0132(18) -0.019(2)
C16 0.057(2) 0.069(3) 0.044(2) -0.001(2) 0.0089(18) -0.016(2)

loop_
_atom_type_symbol
_atom_type_description
_atom_type_scat_dispersion_real
_atom_type_scat_dispersion_imag
_atom_type_scat_source
C C 0.0033 0.0016 'International Tables Vol C Tables 4.2.6.8 and 6.1.1.4'
H H 0.0000 0.0000 'International Tables Vol C Tables 4.2.6.8 and 6.1.1.4'
O O 0.0106 0.0060 'International Tables Vol C Tables 4.2.6.8 and 6.1.1.4'

loop_
_geom_angle_atom_site_label_1
_geom_angle_atom_site_label_2
_geom_angle_atom_site_label_3
_geom_angle
C4 O3 C11 115.5(2)
O1 C1 C6 122.6(3)
O1 C1 C2 119.3(3)
C6 C1 C2 118.1(3)
O2 C2 C3 122.3(3)
O2 C2 C1 118.4(3)
C3 C2 C1 119.4(3)
C4 C3 C2 118.7(3)
C4 C3 C13 123.0(3)
C2 C3 C13 118.0(3)
O3 C4 C3 123.7(3)
O3 C4 C5 111.4(3)
C3 C4 C5 124.9(3)
C10 C5 C6 119.2(3)
C10 C5 C4 121.2(3)
C6 C5 C4 119.5(3)
C7 C6 C5 120.2(3)
C7 C6 C1 120.5(3)
C5 C6 C1 119.3(3)
C8 C7 C6 120.3(3)
C8 C7 H7 119.9
C6 C7 H7 119.9
C7 C8 C9 119.9(3)
C7 C8 H8 120.0
C9 C8 H8 120.0
C8 C9 C10 120.9(3)
C8 C9 H9 119.5
C10 C9 H9 119.5
C9 C10 C5 119.5(3)
C9 C10 H10 120.3
C5 C10 H10 120.3
O3 C11 C12 111.6(3)
O3 C11 H11A 109.3
C12 C11 H11A 109.3
O3 C11 H11B 109.3
C12 C11 H11B 109.3
H11A C11 H11B 108.0
C11 C12 C13 110.4(3)
C11 C12 H12A 109.6
C13 C12 H12A 109.6
C11 C12 H12B 109.6
C13 C12 H12B 109.6
H12A C12 H12B 108.1
C3 C13 C12 108.5(3)
C3 C13 C14 112.9(3)
C12 C13 C14 113.3(3)
C3 C13 H13 107.3
C12 C13 H13 107.3
C14 C13 H13 107.3
C15 C14 C13 113.6(3)
C15 C14 H14A 108.8
C13 C14 H14A 108.8
C15 C14 H14B 108.8
C13 C14 H14B 108.8
H14A C14 H14B 107.7
C14 C15 C16 114.3(3)
C14 C15 H15A 108.7
C16 C15 H15A 108.7
C14 C15 H15B 108.7
C16 C15 H15B 108.7
H15A C15 H15B 107.6
C15 C16 H16A 109.5
C15 C16 H16B 109.5
H16A C16 H16B 109.5
C15 C16 H16C 109.5
H16A C16 H16C 109.5
H16B C16 H16C 109.5

loop_
_geom_bond_atom_site_label_1
_geom_bond_atom_site_label_2
_geom_bond_distance
O1 C1 1.217(4)
O2 C2 1.232(4)
O3 C4 1.353(4)
O3 C11 1.442(4)
C1 C6 1.487(4)
C1 C2 1.543(5)
C2 C3 1.452(4)
C3 C4 1.359(4)
C3 C13 1.511(4)
C4 C5 1.484(4)
C5 C10 1.395(4)
C5 C6 1.410(4)
C6 C7 1.388(4)
C7 C8 1.378(5)
C7 H7 0.9500
C8 C9 1.385(5)
C8 H8 0.9500
C9 C10 1.393(5)
C9 H9 0.9500
C10 H10 0.9500
C11 C12 1.509(5)
C11 H11A 0.9900
C11 H11B 0.9900
C12 C13 1.527(4)
C12 H12A 0.9900
C12 H12B 0.9900
C13 C14 1.534(4)
C13 H13 1.0000
C14 C15 1.514(5)
C14 H14A 0.9900
C14 H14B 0.9900
C15 C16 1.521(5)
C15 H15A 0.9900
C15 H15B 0.9900
C16 H16A 0.9800
C16 H16B 0.9800
C16 H16C 0.9800

loop_
_geom_torsion_atom_site_label_1
_geom_torsion_atom_site_label_2
_geom_torsion_atom_site_label_3
_geom_torsion_atom_site_label_4
_geom_torsion
_geom_torsion_publ_flag
O1 C1 C2 O2 -5.6(4) ?
C6 C1 C2 O2 174.5(3) ?
O1 C1 C2 C3 175.4(3) ?
C6 C1 C2 C3 -4.5(4) ?
O2 C2 C3 C4 -174.7(3) ?
C1 C2 C3 C4 4.3(4) ?
O2 C2 C3 C13 -0.7(4) ?
C1 C2 C3 C13 178.3(3) ?
C11 O3 C4 C3 10.8(4) y
C11 O3 C4 C5 -169.0(3) ?
C2 C3 C4 O3 179.2(3) ?
C13 C3 C4 O3 5.5(5) y
C2 C3 C4 C5 -1.1(4) ?
C13 C3 C4 C5 -174.7(3) ?
O3 C4 C5 C10 -0.6(4) ?
C3 C4 C5 C10 179.6(3) ?
O3 C4 C5 C6 177.6(3) ?
C3 C4 C5 C6 -2.2(4) ?
C10 C5 C6 C7 0.3(4) ?
C4 C5 C6 C7 -178.0(3) ?
C10 C5 C6 C1 -179.9(3) ?
C4 C5 C6 C1 1.8(4) ?
O1 C1 C6 C7 1.3(5) ?
C2 C1 C6 C7 -178.8(3) ?
O1 C1 C6 C5 -178.5(3) ?
C2 C1 C6 C5 1.4(4) ?
C5 C6 C7 C8 -0.3(4) ?
C1 C6 C7 C8 179.9(3) ?
C6 C7 C8 C9 0.6(5) ?
C7 C8 C9 C10 -0.9(5) ?
C8 C9 C10 C5 1.0(5) ?
C6 C5 C10 C9 -0.6(4) ?
C4 C5 C10 C9 177.6(3) ?
C4 O3 C11 C12 -44.0(4) y
O3 C11 C12 C13 61.5(3) y
C4 C3 C13 C12 12.2(4) y
C2 C3 C13 C12 -161.5(3) ?
C4 C3 C13 C14 -114.3(3) ?
C2 C3 C13 C14 72.0(4) ?
C11 C12 C13 C3 -43.4(3) y
C11 C12 C13 C14 82.9(3) ?
C3 C13 C14 C15 -159.7(3) ?
C12 C13 C14 C15 76.4(4) ?
C13 C14 C15 C16 177.3(3) y

loop_
_cod_related_entry_id
_cod_related_entry_database
_cod_related_entry_code
1 ChemSpider 21195634
